data_2231341
loop_
_publ_author_name
'Gaye, Papa Aly'
'Sarr, Aminata Diass\'e'
'Gaye, Mohamed'
'Sanselme, Morgane'
'Agasse, Peulon Val\'erie'

_publ_section_title
;
 <i>N</i>,<i>N</i>'-Dimethylethylenediammonium dioxalatocuprate(II)
;
_journal_coeditor_code WM2502
_journal_issue 8
_journal_name_full 'Acta Crystallographica Section E'
_journal_page_first m1046
_journal_paper_doi 10.1107/S1600536811025682
_journal_volume 67
_journal_year 2011
_chemical_formula_iupac '(C4 H14 N2) [Cu (C2 O4)2]'
_chemical_formula_moiety 'C4 H14 N2 2+, C4 Cu O8 2-'
_chemical_formula_sum 'C8 H14 Cu N2 O8'
_chemical_formula_weight 329.75
_chemical_name_systematic
;
<i>N</i>,<i>N</i>'-Dimethylethylenediammonium dioxalatocuprate(II)
;
_space_group_IT_number 2
_symmetry_cell_setting triclinic
_symmetry_space_group_name_Hall '-P 1'
_symmetry_space_group_name_H-M 'P -1'
_atom_sites_solution_hydrogens geom
_atom_sites_solution_primary direct
_atom_sites_solution_secondary difmap
_cell_angle_alpha 90.4430(10)
_cell_angle_beta 100.7150(10)
_cell_angle_gamma 107.1880(10)
_cell_formula_units_Z 2
_cell_length_a 5.7734(5)
_cell_length_b 8.4127(7)
_cell_length_c 12.5623(11)
_cell_measurement_reflns_used 2192
_cell_measurement_temperature 293(2)
_cell_measurement_theta_max 26.37
_cell_measurement_theta_min 1.65
_cell_volume 571.46(9)
_computing_cell_refinement 'SAINT-Plus (Bruker, 1999)'
_computing_data_collection 'SMART (Bruker, 2001)'
_computing_data_reduction 'SAINT-Plus (Bruker, 1999)'
_computing_molecular_graphics 'ORTEP-3 for Windows (Farrugia, 1997)'
_computing_publication_material 'WinGX (Farrugia, 1999)'
_computing_structure_refinement 'SHELXL97 (Sheldrick, 2008)'
_computing_structure_solution 'SIR92 (Altomare <i>et al.</i>, 1993)'
_diffrn_ambient_temperature 293(2)
_diffrn_measured_fraction_theta_full 0.982
_diffrn_measured_fraction_theta_max 0.982
_diffrn_measurement_device_type 'Bruker SMART CCD'
_diffrn_measurement_method \w
_diffrn_radiation_monochromator graphite
_diffrn_radiation_type MoK\a
_diffrn_radiation_wavelength 0.71073
_diffrn_reflns_av_R_equivalents 0.0141
_diffrn_reflns_limit_h_max 7
_diffrn_reflns_limit_h_min -7
_diffrn_reflns_limit_k_max 10
_diffrn_reflns_limit_k_min -10
_diffrn_reflns_limit_l_max 15
_diffrn_reflns_limit_l_min -15
_diffrn_reflns_number 4558
_diffrn_reflns_theta_full 26.37
_diffrn_reflns_theta_max 26.37
_diffrn_reflns_theta_min 1.65
_exptl_absorpt_coefficient_mu 1.953
_exptl_absorpt_correction_type none
_exptl_crystal_colour blue
_exptl_crystal_density_diffrn 1.916
_exptl_crystal_density_method 'not measured'
_exptl_crystal_description prism
_exptl_crystal_F_000 338
_exptl_crystal_size_max 0.15
_exptl_crystal_size_mid 0.13
_exptl_crystal_size_min 0.10
_refine_diff_density_max 0.347
_refine_diff_density_min -0.431
_refine_ls_extinction_method none
_refine_ls_goodness_of_fit_ref 1.116
_refine_ls_hydrogen_treatment constr
_refine_ls_matrix_type full
_refine_ls_number_parameters 174
_refine_ls_number_reflns 2292
_refine_ls_number_restraints 0
_refine_ls_restrained_S_all 1.116
_refine_ls_R_factor_all 0.0251
_refine_ls_R_factor_gt 0.0242
_refine_ls_shift/su_max 0
_refine_ls_shift/su_mean 0
_refine_ls_structure_factor_coef Fsqd
_refine_ls_weighting_details 'calc w=1/[\s^2^(Fo^2^)+(0.0412P)^2^+0.2106P] where P=(Fo^2^+2Fc^2^)/3'
_refine_ls_weighting_scheme calc
_refine_ls_wR_factor_gt 0.0695
_refine_ls_wR_factor_ref 0.07
_reflns_number_gt 2192
_reflns_number_total 2292
_reflns_threshold_expression I>2\s(I)
_cod_data_source_file wm2502.cif
_cod_data_source_block I
_cod_original_cell_volume 571.46(8)
_cod_database_code 2231341
_cod_database_fobs_code 2231341

loop_
_symmetry_equiv_pos_as_xyz
'x, y, z'
'-x, -y, -z'

loop_
_atom_site_type_symbol
_atom_site_label
_atom_site_fract_x
_atom_site_fract_y
_atom_site_fract_z
_atom_site_U_iso_or_equiv
_atom_site_adp_type
_atom_site_calc_flag
_atom_site_refinement_flags
_atom_site_occupancy
_atom_site_symmetry_multiplicity
Cu Cu1 0.81900(4) 0.08511(2) 0.071311(15) 0.02027(10) Uani d . 1 1
O O1 0.7688(2) -0.09898(16) 0.16179(10) 0.0236(3) Uani d . 1 1
O O2 0.9414(3) 0.22323(16) 0.20393(11) 0.0273(3) Uani d . 1 1
O O3 0.9874(3) 0.1983(2) 0.38225(12) 0.0400(4) Uani d . 1 1
O O4 0.8221(3) -0.14792(19) 0.33674(12) 0.0346(3) Uani d . 1 1
O O1A 0.7045(2) -0.05261(16) -0.06558(10) 0.0244(3) Uani d . 1 1
O O2A 0.8699(3) 0.27099(16) -0.01838(11) 0.0274(3) Uani d . 1 1
O O3A 0.7987(3) 0.32433(18) -0.19228(12) 0.0325(3) Uani d . 1 1
O O4A 0.6466(2) -0.01666(17) -0.24263(10) 0.0271(3) Uani d . 1 1
C C1 0.8324(3) -0.0538(2) 0.26338(15) 0.0230(4) Uani d . 1 1
C C2 0.9307(3) 0.1394(2) 0.28879(15) 0.0249(4) Uani d . 1 1
C C1A 0.7074(3) 0.0373(2) -0.14883(14) 0.0201(3) Uani d . 1 1
C C2A 0.8000(3) 0.2289(2) -0.11968(15) 0.0221(4) Uani d . 1 1
C C1S 0.5705(4) 0.5131(2) 0.05810(18) 0.0323(4) Uani d . 1 1
H H1S1 0.7161 0.4764 0.0631 0.039 Uiso calc R 1 1
H H1S2 0.6244 0.6309 0.0809 0.039 Uiso calc R 1 1
N N1S 0.4111(3) 0.4180(2) 0.13069(15) 0.0328(4) Uani d . 1 1
H H2S1 0.2785 0.4547 0.1272 0.039 Uiso calc R 1 1
H H2S2 0.3564 0.3094 0.1074 0.039 Uiso calc R 1 1
C C2S 0.4947(4) -0.0903(3) 0.50540(16) 0.0302(4) Uani d . 1 1
H H3S1 0.6487 -0.1056 0.4941 0.036 Uiso calc R 1 1
H H3S2 0.4737 -0.1213 0.578 0.036 Uiso calc R 1 1
N N2S 0.2872(3) -0.1980(2) 0.42503(13) 0.0329(4) Uani d . 1 1
H H4S1 0.313 -0.1731 0.3578 0.039 Uiso calc R 1 1
H H4S2 0.1467 -0.177 0.4324 0.039 Uiso calc R 1 1
C C3S 0.5449(4) 0.4354(3) 0.24519(18) 0.0394(5) Uani d . 1 1
H H1S3 0.6805 0.3899 0.25 0.059 Uiso calc R 1 1
H H1S4 0.434 0.3762 0.2898 0.059 Uiso calc R 1 1
H H1S5 0.6069 0.5512 0.2698 0.059 Uiso calc R 1 1
C C4S 0.2574(5) -0.3766(3) 0.4373(2) 0.0484(6) Uani d . 1 1
H H2S3 0.4075 -0.3993 0.4303 0.073 Uiso calc R 1 1
H H2S4 0.124 -0.4417 0.382 0.073 Uiso calc R 1 1
H H2S5 0.2213 -0.4051 0.5075 0.073 Uiso calc R 1 1

loop_
_atom_site_aniso_label
_atom_site_aniso_U_11
_atom_site_aniso_U_22
_atom_site_aniso_U_33
_atom_site_aniso_U_12
_atom_site_aniso_U_13
_atom_site_aniso_U_23
Cu1 0.02469(14) 0.01821(14) 0.01732(14) 0.00556(9) 0.00424(9) 0.00003(9)
O1 0.0270(7) 0.0220(6) 0.0214(6) 0.0065(5) 0.0054(5) 0.0008(5)
O2 0.0344(7) 0.0231(6) 0.0228(7) 0.0070(6) 0.0046(5) -0.0023(5)
O3 0.0505(9) 0.0451(9) 0.0212(7) 0.0126(7) 0.0027(6) -0.0065(6)
O4 0.0398(8) 0.0394(8) 0.0268(7) 0.0139(7) 0.0089(6) 0.0120(6)
O1A 0.0326(7) 0.0193(6) 0.0194(6) 0.0060(5) 0.0034(5) -0.0003(5)
O2A 0.0389(8) 0.0198(6) 0.0229(7) 0.0069(6) 0.0075(6) 0.0005(5)
O3A 0.0419(8) 0.0299(7) 0.0280(7) 0.0139(6) 0.0071(6) 0.0104(6)
O4A 0.0284(7) 0.0331(7) 0.0189(7) 0.0097(6) 0.0022(5) -0.0022(5)
C1 0.0189(8) 0.0285(9) 0.0243(9) 0.0101(7) 0.0063(7) 0.0032(7)
C2 0.0221(9) 0.0290(9) 0.0236(9) 0.0092(7) 0.0024(7) -0.0032(7)
C1A 0.0160(8) 0.0235(9) 0.0226(9) 0.0084(7) 0.0047(6) 0.0006(7)
C2A 0.0212(8) 0.0224(8) 0.0254(9) 0.0095(7) 0.0063(7) 0.0033(7)
C1S 0.0270(10) 0.0234(9) 0.0457(12) 0.0029(8) 0.0135(9) -0.0064(8)
N1S 0.0272(8) 0.0244(8) 0.0462(10) 0.0054(7) 0.0098(7) -0.0023(7)
C2S 0.0294(10) 0.0409(12) 0.0210(9) 0.0130(9) 0.0028(7) 0.0028(8)
N2S 0.0340(9) 0.0379(9) 0.0244(8) 0.0084(7) 0.0039(7) 0.0050(7)
C3S 0.0414(12) 0.0311(11) 0.0445(13) 0.0124(9) 0.0032(10) -0.0025(9)
C4S 0.0696(17) 0.0385(12) 0.0354(12) 0.0118(12) 0.0131(11) 0.0060(10)

loop_
_atom_type_symbol
_atom_type_description
_atom_type_scat_dispersion_real
_atom_type_scat_dispersion_imag
_atom_type_scat_source
C C 0.0033 0.0016 'International Tables Vol C Tables 4.2.6.8 and 6.1.1.4'
H H 0 0 'International Tables Vol C Tables 4.2.6.8 and 6.1.1.4'
N N 0.0061 0.0033 'International Tables Vol C Tables 4.2.6.8 and 6.1.1.4'
O O 0.0106 0.006 'International Tables Vol C Tables 4.2.6.8 and 6.1.1.4'
Cu Cu 0.3201 1.2651 'International Tables Vol C Tables 4.2.6.8 and 6.1.1.4'

loop_
_geom_angle_atom_site_label_1
_geom_angle_atom_site_label_2
_geom_angle_atom_site_label_3
_geom_angle_site_symmetry_1
_geom_angle_site_symmetry_3
_geom_angle
O1 Cu1 O2 . . 85.90(5)
O1 Cu1 O2A . . 179.52(5)
O2 Cu1 O2A . . 93.63(6)
O1 Cu1 O1A . . 95.12(5)
O2 Cu1 O1A . . 178.10(5)
O2A Cu1 O1A . . 85.36(5)
C1 O1 Cu1 . . 113.02(11)
C2 O2 Cu1 . . 112.98(12)
C1A O1A Cu1 . . 111.82(11)
C2A O2A Cu1 . . 113.52(11)
O4 C1 O1 . . 125.29(18)
O4 C1 C2 . . 120.57(17)
O1 C1 C2 . . 114.14(15)
O3 C2 O2 . . 125.64(18)
O3 C2 C1 . . 120.45(17)
O2 C2 C1 . . 113.90(15)
O4A C1A O1A . . 125.21(17)
O4A C1A C2A . . 120.46(16)
O1A C1A C2A . . 114.33(15)
O3A C2A O2A . . 125.78(17)
O3A C2A C1A . . 119.40(17)
O2A C2A C1A . . 114.82(15)
N1S C1S C1S . 2_665 110.2(2)
N1S C1S H1S1 . . 109.6
C1S C1S H1S1 2_665 . 109.6
N1S C1S H1S2 . . 109.6
C1S C1S H1S2 2_665 . 109.6
H1S1 C1S H1S2 . . 108.1
C3S N1S C1S . . 112.06(16)
C3S N1S H2S1 . . 109.2
C1S N1S H2S1 . . 109.2
C3S N1S H2S2 . . 109.2
C1S N1S H2S2 . . 109.2
H2S1 N1S H2S2 . . 107.9
N2S C2S C2S . 2_656 110.15(19)
N2S C2S H3S1 . . 109.6
C2S C2S H3S1 2_656 . 109.6
N2S C2S H3S2 . . 109.6
C2S C2S H3S2 2_656 . 109.6
H3S1 C2S H3S2 . . 108.1
C2S N2S C4S . . 112.34(17)
C2S N2S H4S1 . . 109.1
C4S N2S H4S1 . . 109.1
C2S N2S H4S2 . . 109.1
C4S N2S H4S2 . . 109.1
H4S1 N2S H4S2 . . 107.9
N1S C3S H1S3 . . 109.5
N1S C3S H1S4 . . 109.5
H1S3 C3S H1S4 . . 109.5
N1S C3S H1S5 . . 109.5
H1S3 C3S H1S5 . . 109.5
H1S4 C3S H1S5 . . 109.5
N2S C4S H2S3 . . 109.5
N2S C4S H2S4 . . 109.5
H2S3 C4S H2S4 . . 109.5
N2S C4S H2S5 . . 109.5
H2S3 C4S H2S5 . . 109.5
H2S4 C4S H2S5 . . 109.5

loop_
_geom_bond_atom_site_label_1
_geom_bond_atom_site_label_2
_geom_bond_site_symmetry_2
_geom_bond_distance
_geom_bond_publ_flag
Cu1 O1 . 1.9128(13) y
Cu1 O2 . 1.9163(13) y
Cu1 O2A . 1.9184(13) y
Cu1 O1A . 1.9572(13) y
O1 C1 . 1.282(2) ?
O2 C2 . 1.284(2) ?
O3 C2 . 1.218(2) ?
O4 C1 . 1.218(2) ?
O1A C1A . 1.295(2) ?
O2A C2A . 1.275(2) ?
O3A C2A . 1.220(2) ?
O4A C1A . 1.209(2) ?
C1 C2 . 1.564(3) ?
C1A C2A . 1.558(2) ?
C1S N1S . 1.486(3) ?
C1S C1S 2_665 1.513(4) ?
C1S H1S1 . 0.97 ?
C1S H1S2 . 0.97 ?
N1S C3S . 1.485(3) ?
N1S H2S1 . 0.90 ?
N1S H2S2 . 0.90 ?
C2S N2S . 1.473(3) ?
C2S C2S 2_656 1.511(4) ?
C2S H3S1 . 0.97 ?
C2S H3S2 . 0.97 ?
N2S C4S . 1.474(3) ?
N2S H4S1 . 0.90 ?
N2S H4S2 . 0.90 ?
C3S H1S3 . 0.96 ?
C3S H1S4 . 0.96 ?
C3S H1S5 . 0.96 ?
C4S H2S3 . 0.96 ?
C4S H2S4 . 0.96 ?
C4S H2S5 . 0.96 ?

loop_
_geom_hbond_atom_site_label_D
_geom_hbond_atom_site_label_H
_geom_hbond_atom_site_label_A
_geom_hbond_site_symmetry_A
_geom_hbond_distance_DH
_geom_hbond_distance_HA
_geom_hbond_distance_DA
_geom_hbond_angle_DHA
N1S H2S1 O3A 2_665 0.90 2.22 2.939(2) 137
N1S H2S2 O1A 2_655 0.90 2.13 3.018(2) 169
N2S H4S1 O4A 2_655 0.90 2.15 2.939(2) 145
N2S H4S1 O3A 2_655 0.90 2.31 3.004(2) 134
N2S H4S2 O4 1_455 0.90 2.11 2.861(2) 140
N2S H4S2 O3 2_656 0.90 2.58 3.131(2) 120

loop_
_geom_torsion_atom_site_label_1
_geom_torsion_atom_site_label_2
_geom_torsion_atom_site_label_3
_geom_torsion_atom_site_label_4
_geom_torsion_site_symmetry_1
_geom_torsion
O2 Cu1 O1 C1 . 0.30(12)
O1A Cu1 O1 C1 . 178.68(12)
O1 Cu1 O2 C2 . -1.77(13)
O2A Cu1 O2 C2 . 178.14(13)
O1 Cu1 O1A C1A . 178.09(11)
O2A Cu1 O1A C1A . -1.83(12)
O2 Cu1 O2A C2A . -178.11(13)
O1A Cu1 O2A C2A . 3.51(13)
Cu1 O1 C1 O4 . -178.63(15)
Cu1 O1 C1 C2 . 0.99(18)
Cu1 O2 C2 O3 . -176.78(17)
Cu1 O2 C2 C1 . 2.64(19)
O4 C1 C2 O3 . -3.4(3)
O1 C1 C2 O3 . 176.97(17)
O4 C1 C2 O2 . 177.15(17)
O1 C1 C2 O2 . -2.5(2)
Cu1 O1A C1A O4A . 179.71(14)
Cu1 O1A C1A C2A . 0.11(17)
Cu1 O2A C2A O3A . 175.09(15)
Cu1 O2A C2A C1A . -4.23(19)
O4A C1A C2A O3A . 3.8(3)
O1A C1A C2A O3A . -176.58(16)
O4A C1A C2A O2A . -176.83(16)
O1A C1A C2A O2A . 2.8(2)
C1S C1S N1S C3S 2_665 178.0(2)
C2S C2S N2S C4S 2_656 -175.9(2)
